data_7216609
loop_
_publ_author_name
'Ruiz-Molina, Daniel'
'Gerbier, Philippe'
'Rumberger, Evan'
'Amabilino, David B.'
'Guzei, Ilia A.'
'Folting, Kirsten'
'Huffman, John C.'
'Rheingold, Arnold'
'Christou, George'
'Veciana, Jaume'
'Hendrickson, David N.'

_publ_section_title
;
 Characterisation of nanoscopic [Mn12O12(O2CR)16(H2O)4] single-molecule
 magnets: physicochemical properties and LDI- and MALDI-TOF mass
 spectrometryLDI- and MALDI-TOF are acronyms for Laser
 Desorption/Ionisation and Matrix Assisted Laser Desorption/Ionisation
 Time-of-Flight.
;
_journal_issue 4
_journal_name_full 'Journal of Materials Chemistry'
_journal_page_first 1152
_journal_paper_doi 10.1039/b104607c
_journal_volume 12
_journal_year 2002
_chemical_formula_sum 'C64 H90 Mn12 O49'
_chemical_formula_weight 2302.64
_chemical_name_systematic
;
?
;
_space_group_IT_number 73
_symmetry_cell_setting orthorhombic
_symmetry_space_group_name_Hall '-I 2b 2c'
_symmetry_space_group_name_H-M 'I b c a'
_atom_sites_solution_hydrogens geom
_atom_sites_solution_primary direct
_atom_sites_solution_secondary difmap
_audit_creation_method SHELXL-97
_cell_angle_alpha 90.00
_cell_angle_beta 90.00
_cell_angle_gamma 90.00
_cell_formula_units_Z 8
_cell_length_a 21.2208(4)
_cell_length_b 21.2265(4)
_cell_length_c 42.2475(6)
_cell_measurement_temperature 198(2)
_cell_volume 19030.1(6)
_computing_cell_refinement 'Siemens XSCANS'
_computing_data_collection 'Siemens XSCANS'
_computing_data_reduction 'Siemens SHELXTL'
_computing_molecular_graphics 'Siemens SHELXTL'
_computing_publication_material 'Siemens SHELXTL'
_computing_structure_refinement 'SHELXL-97 (Sheldrick, 1997)'
_computing_structure_solution 'SHELXS-97 (Sheldrick, 1990)'
_diffrn_ambient_temperature 198(2)
_diffrn_measured_fraction_theta_full 0.995
_diffrn_measured_fraction_theta_max 0.995
_diffrn_measurement_method '\w scans'
_diffrn_radiation_monochromator graphite
_diffrn_radiation_source 'fine-focus sealed tube'
_diffrn_radiation_type MoK\a
_diffrn_radiation_wavelength 0.71073
_diffrn_reflns_av_R_equivalents 0.0667
_diffrn_reflns_av_sigmaI/netI 0.0464
_diffrn_reflns_limit_h_max 24
_diffrn_reflns_limit_h_min 0
_diffrn_reflns_limit_k_max 24
_diffrn_reflns_limit_k_min 0
_diffrn_reflns_limit_l_max 48
_diffrn_reflns_limit_l_min 0
_diffrn_reflns_number 33823
_diffrn_reflns_theta_full 24.00
_diffrn_reflns_theta_max 24.00
_diffrn_reflns_theta_min 1.66
_exptl_absorpt_coefficient_mu 1.624
_exptl_absorpt_correction_T_max 1.000
_exptl_absorpt_correction_T_min 0.399
_exptl_absorpt_correction_type DIFABS
_exptl_crystal_colour Block
_exptl_crystal_density_diffrn 1.607
_exptl_crystal_density_method 'not measured'
_exptl_crystal_description Brown
_exptl_crystal_F_000 9328
_exptl_crystal_size_max 0.50
_exptl_crystal_size_mid 0.40
_exptl_crystal_size_min 0.30
_refine_diff_density_max 1.437
_refine_diff_density_min -0.676
_refine_diff_density_rms 0.142
_refine_ls_extinction_method none
_refine_ls_goodness_of_fit_ref 1.631
_refine_ls_hydrogen_treatment mixed
_refine_ls_matrix_type full
_refine_ls_number_parameters 552
_refine_ls_number_reflns 7462
_refine_ls_number_restraints 1
_refine_ls_restrained_S_all 1.631
_refine_ls_R_factor_all 0.1126
_refine_ls_R_factor_gt 0.0777
_refine_ls_shift/su_max 0.024
_refine_ls_shift/su_mean 0.004
_refine_ls_structure_factor_coef Fsqd
_refine_ls_weighting_details 'calc w=1/[\s^2^(Fo^2^)+(0.1000P)^2^+0.0000P] where P=(Fo^2^+2Fc^2^)/3'
_refine_ls_weighting_scheme calc
_refine_ls_wR_factor_gt 0.2138
_refine_ls_wR_factor_ref 0.2432
_reflns_number_gt 5436
_reflns_number_total 7462
_reflns_threshold_expression >2sigma(I)
_cod_data_source_file b104607c.txt
_cod_data_source_block hen30
_cod_depositor_comments
;
The following automatic conversions were performed:

'_symmetry_cell_setting' value 'Orthorhombic' changed to
'orthorhombic' according to
/usr/data/users/saulius/automatic-downloads/retrospective/RSC/lib/dictionaries/cif_core.dic
dictionary named 'cif_core.dic' version 2.4.2 from 2011-04-26.

Automatic conversion script
Id: cif_fix_values 2281 2013-09-26 08:29:07Z andrius 
;
_cod_original_cell_volume 19030.1(7)
_cod_original_sg_symbol_H-M Ibca
_cod_database_code 7216609

loop_
_symmetry_equiv_pos_as_xyz
'x, y, z'
'-x+1/2, -y, z+1/2'
'-x, y+1/2, -z+1/2'
'x+1/2, -y+1/2, -z'
'x+1/2, y+1/2, z+1/2'
'-x+1, -y+1/2, z+1'
'-x+1/2, y+1, -z+1'
'x+1, -y+1, -z+1/2'
'-x, -y, -z'
'x-1/2, y, -z-1/2'
'x, -y-1/2, z-1/2'
'-x-1/2, y-1/2, z'
'-x+1/2, -y+1/2, -z+1/2'
'x, y+1/2, -z'
'x+1/2, -y, z'
'-x, y, z+1/2'

loop_
_atom_site_label
_atom_site_type_symbol
_atom_site_fract_x
_atom_site_fract_y
_atom_site_fract_z
_atom_site_U_iso_or_equiv
_atom_site_adp_type
_atom_site_occupancy
_atom_site_symmetry_multiplicity
_atom_site_calc_flag
_atom_site_refinement_flags
_atom_site_disorder_assembly
_atom_site_disorder_group
Mn1 Mn 0.00208(10) 0.31623(9) 0.15279(4) 0.0396(5) Uani 1 1 d . . .
Mn2 Mn 0.13847(12) 0.39103(11) 0.12717(5) 0.0468(4) Uani 1 1 d . . .
Mn3 Mn 0.13600(10) 0.31652(10) 0.05749(5) 0.0454(5) Uani 1 1 d . . .
Mn4 Mn 0.06703(9) 0.25339(9) 0.10382(4) 0.0407(5) Uani 1 1 d . . .
Mn5 Mn 0.0000 0.2500 0.02914(7) 0.0526(8) Uani 1 2 d S . .
Mn6 Mn 0.06703(11) 0.38523(9) 0.19803(5) 0.0474(6) Uani 1 1 d . . .
Mn7 Mn 0.0000 0.2500 0.22669(6) 0.0479(7) Uani 1 2 d S . .
O1 O 0.0680(4) 0.3745(4) 0.15392(19) 0.038(2) Uani 1 1 d . . .
O2 O -0.0021(4) 0.3099(4) 0.10692(18) 0.0396(19) Uani 1 1 d . . .
O3 O -0.0601(4) 0.2518(4) 0.1488(2) 0.042(2) Uani 1 1 d . . .
O4 O -0.0612(5) 0.3814(4) 0.1534(3) 0.058(3) Uani 1 1 d . A .
O5 O 0.0118(4) 0.3135(4) 0.1968(2) 0.052(2) Uani 1 1 d . . .
O6 O 0.1252(4) 0.3182(4) 0.1018(2) 0.051(3) Uani 1 1 d . . .
O7 O 0.0864(7) 0.4499(5) 0.0959(3) 0.093(5) Uani 1 1 d . . .
O8 O 0.1578(6) 0.4686(4) 0.1501(2) 0.071(3) Uani 1 1 d . . .
O9 O 0.1990(5) 0.3392(6) 0.1573(2) 0.078(4) Uani 1 1 d . . .
O10 O 0.2150(6) 0.4165(5) 0.1026(2) 0.080(4) Uani 1 1 d . . .
O11 O 0.2144(5) 0.3682(5) 0.0572(3) 0.066(3) Uani 1 1 d . . .
O12 O 0.1959(5) 0.2325(4) 0.0648(2) 0.060(3) Uani 1 1 d . B .
O13 O 0.1490(5) 0.3048(4) 0.0126(2) 0.059(3) Uani 1 1 d . . .
O14 O 0.0659(4) 0.2627(4) 0.0594(2) 0.046(2) Uani 1 1 d . . .
O15 O 0.0818(6) 0.4013(5) 0.0478(2) 0.073(3) Uani 1 1 d . . .
O16 O 0.1307(4) 0.1908(5) 0.1029(2) 0.057(3) Uani 1 1 d . B .
O17 O -0.0602(5) 0.2377(6) -0.0055(2) 0.071(3) Uani 1 1 d . . .
O18 O -0.0242(5) 0.3518(5) 0.0270(2) 0.072(3) Uani 1 1 d . . .
H0A H -0.0528 0.3655 0.0129 0.086 Uiso 1 1 d R . .
H0B H -0.0060 0.3792 0.0405 0.086 Uiso 1 1 d R . .
O19 O 0.0590(5) 0.3977(4) 0.2432(2) 0.058(3) Uani 1 1 d . . .
O20 O 0.1177(5) 0.4593(4) 0.1995(2) 0.058(3) Uani 1 1 d . . .
O21 O 0.1500(4) 0.3292(4) 0.20425(19) 0.045(2) Uani 1 1 d . . .
O22 O -0.0176(5) 0.4420(5) 0.1897(3) 0.072(3) Uani 1 1 d . A .
O23 O 0.0121(5) 0.3082(4) 0.2616(2) 0.060(3) Uani 1 1 d . . .
O24 O -0.1015(5) 0.2763(5) 0.2266(3) 0.072(3) Uani 1 1 d . . .
H0C H -0.1163 0.3053 0.2403 0.087 Uiso 1 1 d R . .
H0D H -0.1278 0.2576 0.2128 0.087 Uiso 1 1 d R . .
O100 O -0.0795(10) 0.4202(10) 0.0848(5) 0.078(6) Uiso 0.50 1 d P . .
C10 C 0.1523(8) 0.4874(8) 0.1791(3) 0.061(4) Uani 1 1 d . . .
C11 C 0.1919(9) 0.5432(7) 0.1868(3) 0.067(5) Uani 1 1 d . . .
H11A H 0.2133 0.5666 0.1709 0.080 Uiso 1 1 calc R . .
C12 C 0.1955(7) 0.5582(7) 0.2167(4) 0.072(4) Uani 1 1 d . . .
H12A H 0.1718 0.5332 0.2311 0.087 Uiso 1 1 calc R . .
C13 C 0.2351(9) 0.6132(7) 0.2312(4) 0.094(6) Uani 1 1 d . . .
H13A H 0.2263 0.6165 0.2539 0.142 Uiso 1 1 calc R . .
H13B H 0.2238 0.6529 0.2208 0.142 Uiso 1 1 calc R . .
H13C H 0.2801 0.6048 0.2280 0.142 Uiso 1 1 calc R . .
C20 C -0.0587(8) 0.4301(6) 0.1703(4) 0.068(5) Uani 1 1 d . . .
C21 C -0.1150(13) 0.4696(13) 0.1748(7) 0.047(7) Uiso 0.50 1 d P A 1
H21A H -0.1506 0.4577 0.1626 0.056 Uiso 0.50 1 calc PR A 1
C21' C -0.1097(12) 0.4769(11) 0.1586(6) 0.038(6) Uiso 0.50 1 d P A 2
H21B H -0.1344 0.4673 0.1404 0.046 Uiso 0.50 1 calc PR A 2
C22 C -0.1231(12) 0.5167(12) 0.1924(6) 0.050(6) Uiso 0.50 1 d P A 1
H22A H -0.0926 0.5243 0.2084 0.060 Uiso 0.50 1 calc PR A 1
C22' C -0.1183(13) 0.5293(14) 0.1738(7) 0.048(7) Uiso 0.50 1 d P A 2
H22B H -0.0957 0.5350 0.1931 0.058 Uiso 0.50 1 calc PR A 2
C23 C -0.178(2) 0.563(2) 0.1898(9) 0.110(13) Uiso 0.50 1 d P A 1
H23A H -0.1775 0.5919 0.2078 0.165 Uiso 0.50 1 calc PR A 1
H23B H -0.2181 0.5393 0.1900 0.165 Uiso 0.50 1 calc PR A 1
H23C H -0.1750 0.5867 0.1701 0.165 Uiso 0.50 1 calc PR A 1
C23' C -0.163(3) 0.583(2) 0.1630(11) 0.135(17) Uiso 0.50 1 d P A 2
H23D H -0.1637 0.6161 0.1792 0.202 Uiso 0.50 1 calc PR A 2
H23E H -0.2052 0.5664 0.1598 0.202 Uiso 0.50 1 calc PR A 2
H23F H -0.1470 0.6009 0.1431 0.202 Uiso 0.50 1 calc PR A 2
C30 C 0.0356(7) 0.3629(7) 0.2637(4) 0.061(4) Uani 1 1 d . . .
C31 C 0.0275(7) 0.3935(6) 0.2949(3) 0.050(4) Uani 1 1 d . . .
H31A H 0.0329 0.4379 0.2962 0.060 Uiso 1 1 calc R . .
C32 C 0.0137(9) 0.3638(8) 0.3205(4) 0.080(6) Uani 1 1 d . . .
H32A H 0.0076 0.3195 0.3194 0.095 Uiso 1 1 calc R . .
C33 C 0.0065(14) 0.3969(10) 0.3529(4) 0.137(10) Uani 1 1 d . . .
H33A H -0.0076 0.3663 0.3687 0.205 Uiso 1 1 calc R . .
H33B H -0.0246 0.4309 0.3511 0.205 Uiso 1 1 calc R . .
H33C H 0.0472 0.4146 0.3593 0.205 Uiso 1 1 calc R . .
C40 C 0.1842(8) 0.1907(8) 0.0855(4) 0.072(5) Uani 1 1 d . . .
C41 C 0.2321(11) 0.1425(10) 0.0971(6) 0.030(5) Uiso 0.50 1 d P B 1
H41A H 0.2232 0.1190 0.1157 0.036 Uiso 0.50 1 calc PR B 1
C41' C 0.2178(15) 0.1340(15) 0.0844(7) 0.052(8) Uiso 0.50 1 d P B 2
H41B H 0.1992 0.0993 0.0951 0.062 Uiso 0.50 1 calc PR B 2
C42 C 0.2802(15) 0.1333(14) 0.0835(7) 0.055(8) Uiso 0.50 1 d P B 1
H42A H 0.2910 0.1633 0.0677 0.065 Uiso 0.50 1 calc PR B 1
C42' C 0.2725(16) 0.1227(15) 0.0702(8) 0.063(9) Uiso 0.50 1 d P B 2
H42B H 0.2830 0.1527 0.0544 0.075 Uiso 0.50 1 calc PR B 2
C43 C 0.3276(14) 0.0789(13) 0.0884(6) 0.050(7) Uiso 0.50 1 d P B 1
H43A H 0.3608 0.0816 0.0723 0.075 Uiso 0.50 1 calc PR B 1
H43B H 0.3056 0.0385 0.0864 0.075 Uiso 0.50 1 calc PR B 1
H43C H 0.3464 0.0822 0.1095 0.075 Uiso 0.50 1 calc PR B 1
C43' C 0.3185(13) 0.0742(13) 0.0739(6) 0.049(6) Uiso 0.50 1 d P B 2
H43D H 0.3507 0.0783 0.0574 0.073 Uiso 0.50 1 calc PR B 2
H43E H 0.2981 0.0330 0.0722 0.073 Uiso 0.50 1 calc PR B 2
H43F H 0.3383 0.0782 0.0948 0.073 Uiso 0.50 1 calc PR B 2
C50 C -0.1158(8) 0.2200(6) -0.0086(3) 0.050(4) Uani 1 1 d . . .
C51 C -0.1447(8) 0.2203(6) -0.0411(4) 0.070(5) Uani 1 1 d . . .
H51A H -0.1868 0.2066 -0.0445 0.084 Uiso 1 1 calc R . .
C52 C -0.1084(9) 0.2409(9) -0.0654(4) 0.084(5) Uani 1 1 d . . .
H52A H -0.0672 0.2568 -0.0617 0.101 Uiso 1 1 calc R . .
C53 C -0.1357(8) 0.2378(11) -0.1000(4) 0.099(6) Uani 1 1 d . . .
H53A H -0.1042 0.2533 -0.1150 0.149 Uiso 1 1 calc R . .
H53B H -0.1737 0.2640 -0.1013 0.149 Uiso 1 1 calc R . .
H53C H -0.1465 0.1941 -0.1051 0.149 Uiso 1 1 calc R . .
C60 C 0.0708(8) 0.4477(6) 0.0675(3) 0.055(4) Uani 1 1 d . . .
C61 C 0.0383(8) 0.5028(8) 0.0523(4) 0.073(5) Uani 1 1 d . . .
H61A H 0.0354 0.5041 0.0298 0.087 Uiso 1 1 calc R . .
C62 C 0.0140(9) 0.5486(9) 0.0685(4) 0.078(5) Uani 1 1 d . . .
H62A H 0.0160 0.5472 0.0909 0.094 Uiso 1 1 calc R . .
C63 C -0.0179(12) 0.6051(9) 0.0524(7) 0.148(12) Uani 1 1 d . . .
H63A H -0.0282 0.6370 0.0684 0.221 Uiso 1 1 calc R . .
H63B H -0.0567 0.5911 0.0419 0.221 Uiso 1 1 calc R . .
H63C H 0.0107 0.6233 0.0367 0.221 Uiso 1 1 calc R . .
C70 C 0.1927(8) 0.3216(6) 0.1860(4) 0.059(4) Uani 1 1 d . . .
C71 C 0.2497(7) 0.2790(8) 0.1962(3) 0.061(4) Uani 1 1 d . . .
H71A H 0.2492 0.2599 0.2166 0.073 Uiso 1 1 calc R . .
C72 C 0.2957(8) 0.2694(10) 0.1783(4) 0.076(6) Uani 1 1 d . . .
H72A H 0.2958 0.2892 0.1581 0.092 Uiso 1 1 calc R . .
C73 C 0.3518(9) 0.2277(13) 0.1870(5) 0.128(10) Uani 1 1 d . . .
H73A H 0.3815 0.2263 0.1693 0.193 Uiso 1 1 calc R . .
H73B H 0.3369 0.1850 0.1917 0.193 Uiso 1 1 calc R . .
H73C H 0.3729 0.2451 0.2057 0.193 Uiso 1 1 calc R . .
C80 C 0.2348(6) 0.4051(7) 0.0766(3) 0.045(3) Uani 1 1 d . . .
C81 C 0.2897(8) 0.4400(8) 0.0671(4) 0.083(6) Uani 1 1 d . . .
H81A H 0.3113 0.4639 0.0827 0.100 Uiso 1 1 calc R . .
C82 C 0.3146(15) 0.4408(16) 0.0344(8) 0.190(13) Uiso 1 1 d D . .
H82A H 0.3092 0.4018 0.0238 0.228 Uiso 1 1 calc R . .
C83 C 0.3471(17) 0.4903(17) 0.0140(8) 0.231(17) Uiso 1 1 d D . .
H83A H 0.3480 0.4759 -0.0081 0.347 Uiso 1 1 calc R . .
H83B H 0.3903 0.4967 0.0215 0.347 Uiso 1 1 calc R . .
H83C H 0.3238 0.5301 0.0153 0.347 Uiso 1 1 calc R . .

loop_
_atom_site_aniso_label
_atom_site_aniso_U_11
_atom_site_aniso_U_22
_atom_site_aniso_U_33
_atom_site_aniso_U_23
_atom_site_aniso_U_13
_atom_site_aniso_U_12
Mn1 0.0231(11) 0.0196(11) 0.0762(11) -0.0016(8) -0.0060(9) 0.0024(8)
Mn2 0.0455(15) 0.0309(12) 0.0641(10) 0.0133(9) -0.0145(9) -0.0152(6)
Mn3 0.0308(12) 0.0305(11) 0.0750(13) 0.0005(9) 0.0089(9) -0.0022(9)
Mn4 0.0229(12) 0.0228(11) 0.0763(12) 0.0051(9) -0.0006(8) 0.0014(8)
Mn5 0.040(2) 0.0361(18) 0.0813(19) 0.000 0.000 -0.0014(15)
Mn6 0.0387(13) 0.0285(11) 0.0751(13) -0.0056(9) 0.0018(10) -0.0046(9)
Mn7 0.0441(19) 0.0218(15) 0.0777(18) 0.000 0.000 -0.0009(14)
O1 0.027(5) 0.020(5) 0.065(5) -0.005(3) -0.010(4) 0.001(3)
O2 0.035(6) 0.022(5) 0.062(5) 0.004(4) -0.016(4) -0.005(4)
O3 0.025(5) 0.015(4) 0.087(6) -0.007(4) 0.003(4) 0.008(4)
O4 0.029(6) 0.026(6) 0.118(8) -0.011(5) -0.018(5) 0.004(4)
O5 0.040(6) 0.032(6) 0.084(6) -0.002(4) -0.013(4) -0.003(4)
O6 0.025(5) 0.037(6) 0.091(7) 0.019(5) -0.008(4) -0.005(4)
O7 0.157(13) 0.030(6) 0.092(8) 0.010(5) -0.076(8) 0.004(7)
O8 0.108(9) 0.044(6) 0.062(6) 0.012(5) -0.019(6) -0.056(6)
O9 0.047(7) 0.122(10) 0.067(6) 0.047(6) -0.001(5) 0.000(7)
O10 0.105(10) 0.070(7) 0.064(6) 0.018(5) -0.018(6) -0.037(7)
O11 0.050(7) 0.053(6) 0.096(8) -0.009(6) 0.020(6) 0.000(5)
O12 0.037(6) 0.037(6) 0.107(7) 0.013(5) 0.020(5) 0.001(4)
O13 0.058(7) 0.044(6) 0.076(6) -0.014(5) 0.031(5) -0.002(5)
O14 0.024(5) 0.036(5) 0.077(6) -0.009(4) -0.002(4) 0.005(4)
O15 0.085(9) 0.045(7) 0.090(7) 0.016(5) 0.029(6) 0.010(6)
O16 0.029(6) 0.039(6) 0.102(7) 0.020(5) 0.013(5) 0.013(4)
O17 0.053(7) 0.108(10) 0.053(5) -0.012(6) 0.014(5) -0.015(6)
O18 0.068(8) 0.037(7) 0.110(8) 0.019(6) -0.030(6) 0.007(5)
O19 0.058(7) 0.049(6) 0.067(6) -0.003(5) 0.007(5) -0.026(5)
O20 0.057(7) 0.044(6) 0.072(6) -0.015(5) 0.013(5) -0.034(5)
O21 0.033(6) 0.057(6) 0.046(5) 0.002(4) 0.015(4) 0.011(4)
O22 0.048(8) 0.033(6) 0.134(9) -0.029(6) -0.006(6) 0.013(5)
O23 0.055(7) 0.035(5) 0.091(7) -0.015(5) 0.007(5) -0.001(4)
O24 0.042(7) 0.048(7) 0.128(9) -0.018(6) -0.002(6) 0.000(5)
C10 0.049(9) 0.085(12) 0.050(8) -0.018(8) -0.015(7) -0.004(9)
C11 0.099(14) 0.039(9) 0.062(8) -0.019(7) 0.000(8) 0.000(8)
C12 0.056(9) 0.060(9) 0.101(11) 0.026(8) 0.019(8) -0.010(7)
C13 0.090(13) 0.064(10) 0.129(14) -0.029(9) -0.010(11) -0.045(9)
C20 0.039(10) 0.015(7) 0.152(15) 0.003(8) -0.007(9) 0.000(6)
C30 0.046(9) 0.044(9) 0.094(11) -0.016(8) -0.014(8) 0.019(7)
C31 0.080(11) 0.025(7) 0.045(7) 0.013(6) -0.016(7) -0.008(7)
C32 0.088(14) 0.049(9) 0.102(12) -0.006(9) -0.047(10) 0.020(9)
C33 0.18(2) 0.17(2) 0.067(11) -0.035(12) -0.065(14) 0.041(19)
C40 0.054(10) 0.036(9) 0.126(13) 0.019(9) 0.030(10) 0.019(8)
C50 0.058(11) 0.034(7) 0.059(8) -0.012(6) -0.014(7) 0.010(7)
C51 0.065(11) 0.034(8) 0.111(13) -0.014(8) 0.002(10) 0.026(7)
C52 0.074(13) 0.079(13) 0.098(12) -0.031(11) -0.001(10) -0.004(10)
C53 0.060(11) 0.16(2) 0.082(12) -0.008(12) 0.014(9) -0.017(12)
C60 0.070(11) 0.026(7) 0.069(9) 0.001(6) 0.012(8) 0.017(7)
C61 0.068(11) 0.046(9) 0.105(12) -0.009(9) 0.017(9) 0.005(8)
C62 0.078(13) 0.075(13) 0.081(10) -0.005(9) -0.017(9) -0.012(10)
C63 0.103(18) 0.084(16) 0.26(3) 0.082(18) 0.014(18) 0.039(13)
C70 0.067(12) 0.029(8) 0.079(10) 0.015(7) -0.031(9) -0.019(7)
C71 0.040(9) 0.069(10) 0.072(8) 0.028(7) -0.006(8) 0.003(7)
C72 0.044(10) 0.121(17) 0.064(9) -0.005(9) 0.005(7) 0.016(9)
C73 0.053(12) 0.19(3) 0.147(19) 0.050(17) -0.005(12) 0.024(14)
C80 0.027(7) 0.048(9) 0.060(8) 0.003(6) -0.016(6) 0.004(6)
C81 0.068(12) 0.064(10) 0.118(13) -0.007(9) 0.019(9) -0.055(9)

loop_
_atom_type_symbol
_atom_type_description
_atom_type_scat_dispersion_real
_atom_type_scat_dispersion_imag
_atom_type_scat_source
C C 0.0033 0.0016 'International Tables Vol C Tables 4.2.6.8 and 6.1.1.4'
H H 0.0000 0.0000 'International Tables Vol C Tables 4.2.6.8 and 6.1.1.4'
O O 0.0106 0.0060 'International Tables Vol C Tables 4.2.6.8 and 6.1.1.4'
Mn Mn 0.3368 0.7283 'International Tables Vol C Tables 4.2.6.8 and 6.1.1.4'

loop_
_geom_angle_atom_site_label_1
_geom_angle_atom_site_label_2
_geom_angle_atom_site_label_3
_geom_angle
_geom_angle_site_symmetry_1
_geom_angle_site_symmetry_3
O1 Mn1 O5 85.0(4) . .
O1 Mn1 O3 91.2(4) . 6_454
O5 Mn1 O3 89.6(4) . 6_454
O1 Mn1 O3 174.2(4) . .
O5 Mn1 O3 98.1(4) . .
O3 Mn1 O3 84.0(4) 6_454 .
O1 Mn1 O4 92.7(4) . .
O5 Mn1 O4 94.9(4) . .
O3 Mn1 O4 174.3(4) 6_454 .
O3 Mn1 O4 91.9(4) . .
O1 Mn1 O2 96.1(4) . .
O5 Mn1 O2 173.2(4) . .
O3 Mn1 O2 83.7(4) 6_454 .
O3 Mn1 O2 80.3(3) . .
O4 Mn1 O2 91.7(4) . .
O1 Mn1 Mn6 42.3(3) . .
O5 Mn1 Mn6 43.7(3) . .
O3 Mn1 Mn6 98.1(3) 6_454 .
O3 Mn1 Mn6 141.5(3) . .
O4 Mn1 Mn6 87.6(3) . .
O2 Mn1 Mn6 138.2(3) . .
O1 Mn1 Mn1 133.3(3) . 6_454
O5 Mn1 Mn1 88.4(3) . 6_454
O3 Mn1 Mn1 42.5(3) 6_454 6_454
O3 Mn1 Mn1 42.4(2) . 6_454
O4 Mn1 Mn1 134.0(3) . 6_454
O2 Mn1 Mn1 86.0(2) . 6_454
Mn6 Mn1 Mn1 122.91(8) . 6_454
O1 Mn1 Mn4 88.1(3) . .
O5 Mn1 Mn4 131.3(3) . .
O3 Mn1 Mn4 42.4(3) 6_454 .
O3 Mn1 Mn4 86.2(3) . .
O4 Mn1 Mn4 133.5(3) . .
O2 Mn1 Mn4 42.2(3) . .
Mn6 Mn1 Mn4 120.81(10) . .
Mn1 Mn1 Mn4 62.79(5) 6_454 .
O1 Mn1 Mn4 136.5(3) . 6_454
O5 Mn1 Mn4 137.7(3) . 6_454
O3 Mn1 Mn4 83.0(3) 6_454 6_454
O3 Mn1 Mn4 39.8(3) . 6_454
O4 Mn1 Mn4 91.2(3) . 6_454
O2 Mn1 Mn4 40.5(3) . 6_454
Mn6 Mn1 Mn4 178.32(10) . 6_454
Mn1 Mn1 Mn4 58.74(5) 6_454 6_454
Mn4 Mn1 Mn4 59.28(9) . 6_454
O6 Mn2 O1 94.0(3) . .
O6 Mn2 O8 174.4(4) . .
O1 Mn2 O8 91.5(4) . .
O6 Mn2 O10 92.7(4) . .
O1 Mn2 O10 173.3(4) . .
O8 Mn2 O10 81.9(4) . .
O6 Mn2 O9 90.4(5) . .
O1 Mn2 O9 91.4(4) . .
O8 Mn2 O9 90.7(5) . .
O10 Mn2 O9 87.7(4) . .
O6 Mn2 O7 92.9(4) . .
O1 Mn2 O7 94.0(5) . .
O8 Mn2 O7 85.5(4) . .
O10 Mn2 O7 86.6(5) . .
O9 Mn2 O7 173.5(4) . .
O14 Mn3 O6 82.7(4) . .
O14 Mn3 O13 94.4(4) . .
O6 Mn3 O13 173.6(4) . .
O14 Mn3 O11 175.4(4) . .
O6 Mn3 O11 95.6(4) . .
O13 Mn3 O11 86.8(4) . .
O14 Mn3 O15 95.3(4) . .
O6 Mn3 O15 96.2(4) . .
O13 Mn3 O15 89.8(4) . .
O11 Mn3 O15 89.1(4) . .
O14 Mn3 O12 87.6(4) . .
O6 Mn3 O12 86.9(4) . .
O13 Mn3 O12 87.2(4) . .
O11 Mn3 O12 88.0(4) . .
O15 Mn3 O12 176.0(4) . .
O14 Mn3 Mn4 42.4(3) . .
O6 Mn3 Mn4 41.3(3) . .
O13 Mn3 Mn4 134.6(3) . .
O11 Mn3 Mn4 135.1(3) . .
O15 Mn3 Mn4 104.6(3) . .
O12 Mn3 Mn4 79.4(2) . .
O6 Mn4 O14 83.4(4) . .
O6 Mn4 O16 92.5(4) . .
O14 Mn4 O16 93.6(4) . .
O6 Mn4 O2 92.8(4) . .
O14 Mn4 O2 89.6(3) . .
O16 Mn4 O2 174.1(4) . .
O6 Mn4 O3 98.1(4) . 6_454
O14 Mn4 O3 174.2(3) . 6_454
O16 Mn4 O3 92.0(4) . 6_454
O2 Mn4 O3 84.7(3) . 6_454
O6 Mn4 O2 176.0(4) . 6_454
O14 Mn4 O2 97.5(4) . 6_454
O16 Mn4 O2 91.3(4) . 6_454
O2 Mn4 O2 83.3(4) . 6_454
O3 Mn4 O2 80.6(3) 6_454 6_454
O6 Mn4 Mn3 42.2(3) . .
O14 Mn4 Mn3 42.1(3) . .
O16 Mn4 Mn3 87.0(3) . .
O2 Mn4 Mn3 98.7(3) . .
O3 Mn4 Mn3 140.1(3) 6_454 .
O2 Mn4 Mn3 139.3(3) 6_454 .
O6 Mn4 Mn1 90.5(3) . .
O14 Mn4 Mn1 132.3(3) . .
O16 Mn4 Mn1 134.0(3) . .
O2 Mn4 Mn1 43.4(2) . .
O3 Mn4 Mn1 42.2(2) 6_454 .
O2 Mn4 Mn1 86.0(2) 6_454 .
Mn3 Mn4 Mn1 122.97(10) . .
O6 Mn4 Mn4 134.8(3) . 6_454
O14 Mn4 Mn4 89.6(3) . 6_454
O16 Mn4 Mn4 132.6(4) . 6_454
O2 Mn4 Mn4 42.3(3) . 6_454
O3 Mn4 Mn4 85.4(2) 6_454 6_454
O2 Mn4 Mn4 41.6(3) 6_454 6_454
Mn3 Mn4 Mn4 123.28(8) . 6_454
Mn1 Mn4 Mn4 62.35(5) . 6_454
O6 Mn4 Mn1 137.8(3) . 6_454
O14 Mn4 Mn1 138.3(3) . 6_454
O16 Mn4 Mn1 91.0(3) . 6_454
O2 Mn4 Mn1 83.3(3) . 6_454
O3 Mn4 Mn1 39.7(3) 6_454 6_454
O2 Mn4 Mn1 40.9(2) 6_454 6_454
Mn3 Mn4 Mn1 178.04(11) . 6_454
Mn1 Mn4 Mn1 58.47(9) . 6_454
Mn4 Mn4 Mn1 58.36(5) 6_454 6_454
O14 Mn5 O14 96.2(5) . 6_454
O14 Mn5 O17 90.2(4) . 6_454
O14 Mn5 O17 173.6(4) 6_454 6_454
O14 Mn5 O17 173.6(4) . .
O14 Mn5 O17 90.2(4) 6_454 .
O17 Mn5 O17 83.4(6) 6_454 .
O14 Mn5 O18 89.7(4) . 6_454
O14 Mn5 O18 93.4(4) 6_454 6_454
O17 Mn5 O18 87.0(5) 6_454 6_454
O17 Mn5 O18 89.4(5) . 6_454
O14 Mn5 O18 93.4(4) . .
O14 Mn5 O18 89.7(4) 6_454 .
O17 Mn5 O18 89.4(5) 6_454 .
O17 Mn5 O18 87.0(5) . .
O18 Mn5 O18 175.3(6) 6_454 .
O1 Mn6 O20 97.2(4) . .
O1 Mn6 O5 83.3(4) . .
O20 Mn6 O5 176.8(4) . .
O1 Mn6 O19 175.5(4) . .
O20 Mn6 O19 84.6(4) . .
O5 Mn6 O19 94.7(4) . .
O1 Mn6 O21 92.6(4) . .
O20 Mn6 O21 89.4(4) . .
O5 Mn6 O21 93.7(4) . .
O19 Mn6 O21 91.6(4) . .
O1 Mn6 O22 85.2(4) . .
O20 Mn6 O22 90.8(5) . .
O5 Mn6 O22 86.0(4) . .
O19 Mn6 O22 90.6(4) . .
O21 Mn6 O22 177.8(4) . .
O1 Mn6 Mn1 42.1(2) . .
O20 Mn6 Mn1 137.5(3) . .
O5 Mn6 Mn1 42.3(3) . .
O19 Mn6 Mn1 135.1(3) . .
O21 Mn6 Mn1 101.5(2) . .
O22 Mn6 Mn1 76.8(3) . .
O5 Mn7 O5 94.7(5) 6_454 .
O5 Mn7 O23 92.1(4) 6_454 6_454
O5 Mn7 O23 173.2(4) . 6_454
O5 Mn7 O23 173.2(4) 6_454 .
O5 Mn7 O23 92.1(4) . .
O23 Mn7 O23 81.2(6) 6_454 .
O5 Mn7 O24 86.9(4) 6_454 6_454
O5 Mn7 O24 92.9(4) . 6_454
O23 Mn7 O24 88.3(4) 6_454 6_454
O23 Mn7 O24 91.9(4) . 6_454
O5 Mn7 O24 92.9(4) 6_454 .
O5 Mn7 O24 86.9(4) . .
O23 Mn7 O24 91.9(4) 6_454 .
O23 Mn7 O24 88.3(4) . .
O24 Mn7 O24 179.7(6) 6_454 .
Mn1 O1 Mn6 95.6(4) . .
Mn1 O1 Mn2 133.9(5) . .
Mn6 O1 Mn2 125.1(4) . .
Mn4 O2 Mn4 96.1(4) . 6_454
Mn4 O2 Mn1 94.4(4) . .
Mn4 O2 Mn1 98.5(4) 6_454 .
Mn1 O3 Mn1 95.1(4) 6_454 .
Mn1 O3 Mn4 95.4(4) 6_454 6_454
Mn1 O3 Mn4 100.5(4) . 6_454
C20 O4 Mn1 124.5(10) . .
Mn7 O5 Mn1 132.9(5) . .
Mn7 O5 Mn6 129.5(5) . .
Mn1 O5 Mn6 94.0(4) . .
Mn4 O6 Mn3 96.5(4) . .
Mn4 O6 Mn2 132.5(6) . .
Mn3 O6 Mn2 123.9(5) . .
C60 O7 Mn2 135.6(10) . .
C10 O8 Mn2 135.3(9) . .
C70 O9 Mn2 131.3(10) . .
C80 O10 Mn2 134.7(10) . .
C80 O11 Mn3 130.4(9) . .
C40 O12 Mn3 123.2(9) . .
C50 O13 Mn3 132.4(9) 6_454 .
Mn3 O14 Mn4 95.5(4) . .
Mn3 O14 Mn5 129.5(5) . .
Mn4 O14 Mn5 131.2(5) . .
C60 O15 Mn3 126.6(10) . .
C40 O16 Mn4 127.7(9) . .
C50 O17 Mn5 137.6(10) . .
C30 O19 Mn6 129.9(9) . .
C10 O20 Mn6 133.4(9) . .
C70 O21 Mn6 128.0(9) . .
C20 O22 Mn6 125.4(10) . .
C30 O23 Mn7 133.6(10) . .
O20 C10 O8 123.1(14) . .
O20 C10 C11 123.2(12) . .
O8 C10 C11 113.7(13) . .
C12 C11 C10 116.0(15) . .
C11 C12 C13 126.2(15) . .
O22 C20 O4 125.5(14) . .
O22 C20 C21 111.9(18) . .
O4 C20 C21 120.5(18) . .
O22 C20 C21' 125.4(16) . .
O4 C20 C21' 108.4(16) . .
C21 C20 C21' 27.1(11) . .
C22 C21 C20 130(3) . .
C22' C21' C20 119(2) . .
C21 C22 C23 125(3) . .
C21' C22' C23' 125(3) . .
O19 C30 O23 130.8(15) . .
O19 C30 C31 114.1(13) . .
O23 C30 C31 114.7(14) . .
C32 C31 C30 124.1(14) . .
C31 C32 C33 122.9(17) . .
O12 C40 O16 122.4(13) . .
O12 C40 C41' 118.5(18) . .
O16 C40 C41' 116.6(18) . .
O12 C40 C41 124.1(15) . .
O16 C40 C41 112.8(14) . .
C41' C40 C41 25.0(13) . .
C42 C41 C40 122(2) . .
C42' C41' C40 128(3) . .
C41 C42 C43 128(3) . .
C41' C42' C43' 133(3) . .
O17 C50 O13 125.5(13) . 6_454
O17 C50 C51 119.0(15) . .
O13 C50 C51 115.1(15) 6_454 .
C52 C51 C50 117.4(18) . .
C51 C52 C53 118.6(17) . .
O7 C60 O15 126.4(13) . .
O7 C60 C61 120.4(13) . .
O15 C60 C61 113.2(13) . .
C62 C61 C60 122.7(16) . .
C61 C62 C63 121.8(18) . .
O21 C70 O9 130.6(15) . .
O21 C70 C71 118.7(13) . .
O9 C70 C71 110.5(14) . .
C72 C71 C70 121.8(15) . .
C71 C72 C73 123.7(16) . .
O10 C80 O11 128.6(14) . .
O10 C80 C81 115.8(14) . .
O11 C80 C81 115.6(14) . .
C80 C81 C82 123.9(18) . .
C81 C82 C83 134(3) . .

loop_
_geom_bond_atom_site_label_1
_geom_bond_atom_site_label_2
_geom_bond_distance
_geom_bond_site_symmetry_2
Mn1 O1 1.868(8) .
Mn1 O5 1.872(9) .
Mn1 O3 1.904(8) 6_454
Mn1 O3 1.908(8) .
Mn1 O4 1.928(9) .
Mn1 O2 1.944(8) .
Mn1 Mn6 2.775(3) .
Mn1 Mn1 2.813(4) 6_454
Mn1 Mn4 2.821(2) .
Mn1 Mn4 2.935(2) 6_454
Mn2 O6 1.902(10) .
Mn2 O1 1.907(9) .
Mn2 O8 1.954(9) .
Mn2 O10 2.002(12) .
Mn2 O9 2.118(11) .
Mn2 O7 2.129(10) .
Mn3 O14 1.878(9) .
Mn3 O6 1.885(10) .
Mn3 O13 1.933(10) .
Mn3 O11 1.992(11) .
Mn3 O15 2.175(11) .
Mn3 O12 2.212(10) .
Mn3 Mn4 2.787(3) .
Mn4 O6 1.851(9) .
Mn4 O14 1.888(8) .
Mn4 O16 1.895(9) .
Mn4 O2 1.900(9) .
Mn4 O3 1.910(9) 6_454
Mn4 O2 1.929(8) 6_454
Mn4 Mn4 2.848(4) 6_454
Mn4 Mn1 2.935(2) 6_454
Mn5 O14 1.913(9) .
Mn5 O14 1.913(9) 6_454
Mn5 O17 1.959(10) 6_454
Mn5 O17 1.959(10) .
Mn5 O18 2.223(10) 6_454
Mn5 O18 2.223(10) .
Mn6 O1 1.878(8) .
Mn6 O20 1.905(9) .
Mn6 O5 1.922(9) .
Mn6 O19 1.933(9) .
Mn6 O21 2.141(9) .
Mn6 O22 2.192(11) .
Mn7 O5 1.864(9) 6_454
Mn7 O5 1.864(9) .
Mn7 O23 1.939(9) 6_454
Mn7 O23 1.939(9) .
Mn7 O24 2.224(10) 6_454
Mn7 O24 2.224(10) .
O2 Mn4 1.929(8) 6_454
O3 Mn1 1.904(8) 6_454
O3 Mn4 1.909(9) 6_454
O4 C20 1.259(18) .
O7 C60 1.244(17) .
O8 C10 1.292(16) .
O9 C70 1.272(17) .
O10 C80 1.202(17) .
O11 C80 1.215(16) .
O12 C40 1.271(17) .
O13 C50 1.257(18) 6_454
O15 C60 1.311(16) .
O16 C40 1.353(18) .
O17 C50 1.246(18) .
O19 C30 1.241(18) .
O20 C10 1.279(18) .
O21 C70 1.202(19) .
O22 C20 1.222(19) .
O23 C30 1.268(17) .
C10 C11 1.49(2) .
C11 C12 1.304(18) .
C12 C13 1.564(19) .
C20 C21 1.47(3) .
C20 C21' 1.55(3) .
C21 C22 1.26(3) .
C21' C22' 1.30(3) .
C22 C23 1.53(5) .
C22' C23' 1.55(6) .
C30 C31 1.48(2) .
C31 C32 1.28(2) .
C32 C33 1.55(2) .
C40 C41' 1.40(3) .
C40 C41 1.52(3) .
C41 C42 1.19(3) .
C41' C42' 1.33(4) .
C42 C43 1.54(4) .
C42' C43' 1.43(4) .
C50 O13 1.257(18) 6_454
C50 C51 1.50(2) .
C51 C52 1.36(2) .
C52 C53 1.57(2) .
C60 C61 1.50(2) .
C61 C62 1.30(2) .
C62 C63 1.54(2) .
C70 C71 1.57(2) .
C71 C72 1.25(2) .
C72 C73 1.53(3) .
C80 C81 1.438(19) .
C81 C82 1.48(3) .
C82 C83 1.5241(10) .
